data_1573251
loop_
_publ_author_name
'Navaneetha, N.'
'Maurya, Sundaram'
'Behera, Prativa'
'Jadhav, Sandip B.'
'Magham, Lakshmi Revati'
'Nanubolu, Jagadeesh Babu'
'Roy, Lisa'
'Chegondi, Rambabu'

_publ_section_title
;
 BINAP-CuH-catalysed enantioselective allylation using alkoxyallenes to
 access 1,2-<i>syn-tert</i>,<i>sec</i>-diols.
;
_journal_issue 48
_journal_name_full 'Chemical science'
_journal_page_first 20379
_journal_page_last 20387
_journal_paper_doi 10.1039/d4sc07002j
_journal_volume 15
_journal_year 2024
_chemical_absolute_configuration syn
_chemical_formula_moiety 'C25 H26 O3'
_chemical_formula_sum 'C25 H26 O3'
_chemical_formula_weight 374.46
_space_group_crystal_system monoclinic
_space_group_IT_number 4
_space_group_name_Hall 'P 2yb'
_space_group_name_H-M_alt 'P 1 21 1'
_atom_sites_solution_hydrogens mixed
_audit_creation_method SHELXL-2019/3
_audit_update_record
;
2024-04-21 deposited with the CCDC.	2024-11-04 downloaded from the CCDC.
;
_cell_angle_alpha 90
_cell_angle_beta 117.903(5)
_cell_angle_gamma 90
_cell_formula_units_Z 2
_cell_length_a 8.0727(18)
_cell_length_b 17.381(3)
_cell_length_c 8.2903(16)
_cell_measurement_reflns_used 9920
_cell_measurement_temperature 100(2)
_cell_measurement_theta_max 30.516
_cell_measurement_theta_min 2.345
_cell_volume 1028.0(4)
_computing_cell_refinement '<i>SAINT</i> (Bruker, 2016)'
_computing_data_collection '<i>APEX3</i> (Bruker, 2016)'
_computing_data_reduction 'Bruker SAINT'
_computing_structure_refinement 'SHELXL-2019/2 (Sheldrick, 2019)'
_computing_structure_solution 'SHELXT 2018/2 (Sheldrick, 2018)'
_diffrn_ambient_temperature 100(2)
_diffrn_measured_fraction_theta_full 0.992
_diffrn_measured_fraction_theta_max 0.993
_diffrn_measurement_device_type 'Bruker D8 QUEST PHOTON III C7 HPAD'
_diffrn_measurement_method '\w and \f'
_diffrn_radiation_type MoK\a
_diffrn_radiation_wavelength 0.71073
_diffrn_reflns_av_R_equivalents 0.0423
_diffrn_reflns_av_unetI/netI 0.0457
_diffrn_reflns_Laue_measured_fraction_full 0.992
_diffrn_reflns_Laue_measured_fraction_max 0.993
_diffrn_reflns_limit_h_max 10
_diffrn_reflns_limit_h_min -10
_diffrn_reflns_limit_k_max 22
_diffrn_reflns_limit_k_min -22
_diffrn_reflns_limit_l_max 10
_diffrn_reflns_limit_l_min -10
_diffrn_reflns_number 14285
_diffrn_reflns_point_group_measured_fraction_full 0.989
_diffrn_reflns_point_group_measured_fraction_max 0.991
_diffrn_reflns_theta_full 25.242
_diffrn_reflns_theta_max 27.496
_diffrn_reflns_theta_min 2.907
_diffrn_source microfocus
_exptl_absorpt_coefficient_mu 0.078
_exptl_absorpt_correction_T_max 0.7461
_exptl_absorpt_correction_T_min 0.6369
_exptl_absorpt_correction_type multi-scan
_exptl_absorpt_process_details
;
 SADABS 2016/2: Krause, L., Herbst-Irmer, R., Sheldrick G.M. & Stalke D.,
 J. Appl. Cryst. 48 (2015) 3-10
;
_exptl_crystal_density_diffrn 1.210
_exptl_crystal_description BLOCK
_exptl_crystal_F_000 400
_exptl_crystal_recrystallization_method 'Re-crystallisation from solvent: DCM/hexane (1:9)'
_exptl_crystal_size_max 0.290
_exptl_crystal_size_mid 0.250
_exptl_crystal_size_min 0.220
_refine_diff_density_max 0.214
_refine_diff_density_min -0.195
_refine_diff_density_rms 0.037
_refine_ls_abs_structure_details
;
 Flack x determined using 1921 quotients [(I+)-(I-)]/[(I+)+(I-)]
 (Parsons, Flack and Wagner, Acta Cryst. B69 (2013) 249-259).
;
_refine_ls_abs_structure_Flack 0.0(4)
_refine_ls_extinction_method none
_refine_ls_goodness_of_fit_ref 1.053
_refine_ls_hydrogen_treatment mixed
_refine_ls_matrix_type full
_refine_ls_number_parameters 259
_refine_ls_number_reflns 4670
_refine_ls_number_restraints 1
_refine_ls_restrained_S_all 1.052
_refine_ls_R_factor_all 0.0395
_refine_ls_R_factor_gt 0.0351
_refine_ls_shift/su_max 0.000
_refine_ls_shift/su_mean 0.000
_refine_ls_structure_factor_coef Fsqd
_refine_ls_weighting_details 'w=1/[\s^2^(Fo^2^)+(0.0399P)^2^+0.1090P] where P=(Fo^2^+2Fc^2^)/3'
_refine_ls_weighting_scheme calc
_refine_ls_wR_factor_gt 0.0820
_refine_ls_wR_factor_ref 0.0845
_reflns_Friedel_coverage 0.932
_reflns_Friedel_fraction_full 0.987
_reflns_Friedel_fraction_max 0.989
_reflns_number_gt 4304
_reflns_number_total 4670
_reflns_threshold_expression 'I > 2\s(I)'
_cod_data_source_file d4sc07002j2.cif
_cod_data_source_block KB741_0m
_cod_depositor_comments 'Adding full bibliography for 1573250--1573252.cif.'
_cod_original_sg_symbol_H-M 'P 21'
_cod_database_code 1573251
_shelx_shelxl_version_number 2019/3
_shelx_space_group_comment
;
The symmetry employed for this shelxl refinement is uniquely defined
by the following loop, which should always be used as a source of
symmetry information in preference to the above space-group names.
They are only intended as comments.
;
_shelx_estimated_absorpt_t_min 0.978
_shelx_estimated_absorpt_t_max 0.983

loop_
_space_group_symop_operation_xyz
'x, y, z'
'-x, y+1/2, -z'

loop_
_atom_site_label
_atom_site_type_symbol
_atom_site_fract_x
_atom_site_fract_y
_atom_site_fract_z
_atom_site_U_iso_or_equiv
_atom_site_adp_type
_atom_site_occupancy
_atom_site_site_symmetry_order
_atom_site_calc_flag
_atom_site_refinement_flags_posn
_atom_site_refinement_flags_adp
_atom_site_refinement_flags_occupancy
_atom_site_disorder_assembly
_atom_site_disorder_group
O1 O 0.62232(18) 0.51621(7) 0.61138(17) 0.0167(3) Uani 1 1 d . . . . .
O2 O 0.5182(2) 0.40177(9) 0.75851(18) 0.0238(3) Uani 1 1 d . . . . .
H2O H 0.609(4) 0.4361(17) 0.794(4) 0.037(7) Uiso 1 1 d . . . . .
O3 O 0.3228(2) 0.38517(8) 0.18455(17) 0.0233(3) Uani 1 1 d . . . . .
C1 C 0.6602(3) 0.58841(10) 0.5516(2) 0.0159(4) Uani 1 1 d . . . . .
H1 H 0.554264 0.624471 0.526243 0.019 Uiso 1 1 calc R U . . .
C2 C 0.8372(3) 0.62030(11) 0.7080(2) 0.0158(4) Uani 1 1 d . . . . .
C3 C 0.8369(3) 0.69329(11) 0.7772(3) 0.0191(4) Uani 1 1 d . . . . .
H3 H 0.725922 0.723464 0.724748 0.023 Uiso 1 1 calc R U . . .
C4 C 0.9982(3) 0.72224(12) 0.9226(3) 0.0237(4) Uani 1 1 d . . . . .
H4 H 0.997472 0.772383 0.967911 0.028 Uiso 1 1 calc R U . . .
C5 C 1.1592(3) 0.67838(13) 1.0014(3) 0.0244(4) Uani 1 1 d . . . . .
H5 H 1.268337 0.697975 1.102368 0.029 Uiso 1 1 calc R U . . .
C6 C 1.1622(3) 0.60564(12) 0.9335(3) 0.0239(4) Uani 1 1 d . . . . .
H6 H 1.273267 0.575550 0.987094 0.029 Uiso 1 1 calc R U . . .
C7 C 1.0012(3) 0.57709(12) 0.7863(3) 0.0200(4) Uani 1 1 d . . . . .
H7 H 1.003468 0.527580 0.738845 0.024 Uiso 1 1 calc R U . . .
C8 C 0.6797(3) 0.57940(11) 0.3791(2) 0.0174(4) Uani 1 1 d . . . . .
C9 C 0.6519(3) 0.64348(12) 0.2664(3) 0.0212(4) Uani 1 1 d . . . . .
H9 H 0.617927 0.691617 0.296585 0.025 Uiso 1 1 calc R U . . .
C10 C 0.6741(3) 0.63663(13) 0.1103(3) 0.0264(5) Uani 1 1 d . . . . .
H10 H 0.655705 0.680232 0.034683 0.032 Uiso 1 1 calc R U . . .
C11 C 0.7227(3) 0.56679(14) 0.0647(3) 0.0275(5) Uani 1 1 d . . . . .
H11 H 0.736224 0.562297 -0.042691 0.033 Uiso 1 1 calc R U . . .
C12 C 0.7517(3) 0.50316(13) 0.1762(3) 0.0248(4) Uani 1 1 d . . . . .
H12 H 0.785261 0.455157 0.144878 0.030 Uiso 1 1 calc R U . . .
C13 C 0.7318(3) 0.50957(12) 0.3336(3) 0.0203(4) Uani 1 1 d . . . . .
H13 H 0.753778 0.466075 0.410380 0.024 Uiso 1 1 calc R U . . .
C14 C 0.4284(3) 0.49167(11) 0.5099(2) 0.0165(4) Uani 1 1 d . . . . .
H14 H 0.386116 0.496022 0.375992 0.020 Uiso 1 1 calc R U . . .
C15 C 0.3068(3) 0.54073(11) 0.5598(3) 0.0208(4) Uani 1 1 d . . . . .
H15 H 0.329220 0.540428 0.683001 0.025 Uiso 1 1 calc R U . . .
C16 C 0.1704(3) 0.58431(13) 0.4417(3) 0.0273(5) Uani 1 1 d . . . . .
H16A H 0.145039 0.585662 0.317729 0.033 Uiso 1 1 calc R U . . .
H16B H 0.097303 0.614374 0.480591 0.033 Uiso 1 1 calc R U . . .
C17 C 0.4313(3) 0.40583(11) 0.5624(2) 0.0186(4) Uani 1 1 d . . . . .
C18 C 0.2340(3) 0.37431(12) 0.4964(3) 0.0238(4) Uani 1 1 d . . . . .
H18A H 0.163202 0.379197 0.363402 0.036 Uiso 1 1 calc R U . . .
H18B H 0.170761 0.403489 0.552930 0.036 Uiso 1 1 calc R U . . .
H18C H 0.241004 0.319974 0.530626 0.036 Uiso 1 1 calc R U . . .
C19 C 0.5447(3) 0.35870(11) 0.4909(3) 0.0181(4) Uani 1 1 d . . . . .
C20 C 0.7122(3) 0.32399(11) 0.6132(3) 0.0234(4) Uani 1 1 d . . . . .
H20 H 0.751489 0.327954 0.740258 0.028 Uiso 1 1 calc R U . . .
C21 C 0.8242(3) 0.28375(13) 0.5560(3) 0.0295(5) Uani 1 1 d . . . . .
H21 H 0.937652 0.260506 0.642678 0.035 Uiso 1 1 calc R U . . .
C22 C 0.7680(3) 0.27802(12) 0.3710(3) 0.0287(5) Uani 1 1 d . . . . .
H22 H 0.844241 0.251148 0.330551 0.034 Uiso 1 1 calc R U . . .
C23 C 0.6019(3) 0.31113(12) 0.2448(3) 0.0243(4) Uani 1 1 d . . . . .
H23 H 0.564282 0.306726 0.118092 0.029 Uiso 1 1 calc R U . . .
C24 C 0.4892(3) 0.35096(11) 0.3027(3) 0.0196(4) Uani 1 1 d . . . . .
C25 C 0.2711(3) 0.38430(14) -0.0061(3) 0.0302(5) Uani 1 1 d . . . . .
H25A H 0.260534 0.330950 -0.048065 0.045 Uiso 1 1 calc R U . . .
H25B H 0.367105 0.410996 -0.025733 0.045 Uiso 1 1 calc R U . . .
H25C H 0.150341 0.410365 -0.074851 0.045 Uiso 1 1 calc R U . . .

loop_
_atom_site_aniso_label
_atom_site_aniso_U_11
_atom_site_aniso_U_22
_atom_site_aniso_U_33
_atom_site_aniso_U_23
_atom_site_aniso_U_13
_atom_site_aniso_U_12
O1 0.0169(6) 0.0185(7) 0.0143(6) 0.0007(5) 0.0070(5) -0.0022(5)
O2 0.0322(9) 0.0265(7) 0.0142(6) 0.0010(5) 0.0122(6) -0.0031(7)
O3 0.0248(8) 0.0299(8) 0.0139(6) -0.0018(5) 0.0078(6) -0.0012(6)
C1 0.0172(9) 0.0162(9) 0.0153(8) 0.0005(7) 0.0085(7) -0.0005(7)
C2 0.0184(9) 0.0196(9) 0.0112(8) 0.0010(7) 0.0084(7) -0.0019(7)
C3 0.0204(10) 0.0200(10) 0.0183(9) 0.0004(7) 0.0102(8) 0.0003(8)
C4 0.0276(11) 0.0217(10) 0.0208(10) -0.0058(8) 0.0105(9) -0.0027(8)
C5 0.0218(10) 0.0313(11) 0.0164(9) -0.0052(8) 0.0059(8) -0.0054(9)
C6 0.0187(10) 0.0303(11) 0.0194(10) -0.0005(8) 0.0062(8) 0.0031(8)
C7 0.0222(10) 0.0209(9) 0.0164(9) -0.0032(7) 0.0087(8) 0.0000(8)
C8 0.0153(9) 0.0230(9) 0.0119(8) -0.0007(7) 0.0048(7) -0.0047(7)
C9 0.0203(10) 0.0241(10) 0.0160(9) 0.0021(8) 0.0059(8) -0.0014(8)
C10 0.0255(11) 0.0343(12) 0.0162(9) 0.0066(8) 0.0071(8) -0.0056(9)
C11 0.0297(12) 0.0401(13) 0.0132(9) -0.0030(8) 0.0104(8) -0.0111(9)
C12 0.0288(11) 0.0285(11) 0.0208(10) -0.0060(8) 0.0148(9) -0.0072(9)
C13 0.0229(10) 0.0229(10) 0.0161(9) -0.0010(7) 0.0099(8) -0.0050(8)
C14 0.0157(9) 0.0210(9) 0.0124(8) -0.0008(7) 0.0064(7) -0.0030(7)
C15 0.0201(10) 0.0224(10) 0.0231(10) -0.0046(7) 0.0127(8) -0.0040(8)
C16 0.0226(11) 0.0253(11) 0.0369(12) 0.0000(9) 0.0164(9) -0.0003(8)
C17 0.0247(10) 0.0203(9) 0.0134(8) -0.0001(7) 0.0110(8) -0.0020(8)
C18 0.0258(11) 0.0229(10) 0.0267(10) -0.0027(8) 0.0154(9) -0.0060(8)
C19 0.0229(10) 0.0151(8) 0.0186(9) -0.0010(7) 0.0117(8) -0.0037(7)
C20 0.0286(12) 0.0195(10) 0.0203(9) 0.0000(7) 0.0101(8) -0.0001(8)
C21 0.0287(12) 0.0243(11) 0.0316(12) 0.0002(8) 0.0108(10) 0.0036(9)
C22 0.0336(13) 0.0238(11) 0.0355(12) -0.0076(9) 0.0218(10) -0.0017(9)
C23 0.0317(11) 0.0226(10) 0.0227(10) -0.0058(8) 0.0161(9) -0.0066(9)
C24 0.0233(11) 0.0177(9) 0.0187(9) -0.0019(7) 0.0106(8) -0.0044(8)
C25 0.0394(13) 0.0342(12) 0.0161(10) -0.0008(9) 0.0124(9) -0.0026(10)

loop_
_atom_type_symbol
_atom_type_description
_atom_type_scat_dispersion_real
_atom_type_scat_dispersion_imag
_atom_type_scat_source
C C 0.0033 0.0016 'International Tables Vol C Tables 4.2.6.8 and 6.1.1.4'
H H 0.0000 0.0000 'International Tables Vol C Tables 4.2.6.8 and 6.1.1.4'
O O 0.0106 0.0060 'International Tables Vol C Tables 4.2.6.8 and 6.1.1.4'

loop_
_geom_angle_atom_site_label_1
_geom_angle_atom_site_label_2
_geom_angle_atom_site_label_3
_geom_angle
_geom_angle_site_symmetry_1
_geom_angle_site_symmetry_3
_geom_angle_publ_flag
C1 O1 C14 113.79(13) . . ?
C17 O2 H2O 103.4(18) . . ?
C24 O3 C25 117.68(16) . . ?
O1 C1 C2 107.02(14) . . ?
O1 C1 C8 111.59(14) . . ?
C2 C1 C8 111.82(15) . . ?
O1 C1 H1 108.8 . . ?
C2 C1 H1 108.8 . . ?
C8 C1 H1 108.8 . . ?
C7 C2 C3 118.97(17) . . ?
C7 C2 C1 120.81(17) . . ?
C3 C2 C1 120.21(17) . . ?
C4 C3 C2 120.38(18) . . ?
C4 C3 H3 119.8 . . ?
C2 C3 H3 119.8 . . ?
C5 C4 C3 120.20(19) . . ?
C5 C4 H4 119.9 . . ?
C3 C4 H4 119.9 . . ?
C4 C5 C6 120.15(18) . . ?
C4 C5 H5 119.9 . . ?
C6 C5 H5 119.9 . . ?
C5 C6 C7 119.58(19) . . ?
C5 C6 H6 120.2 . . ?
C7 C6 H6 120.2 . . ?
C2 C7 C6 120.70(18) . . ?
C2 C7 H7 119.7 . . ?
C6 C7 H7 119.7 . . ?
C13 C8 C9 119.05(17) . . ?
C13 C8 C1 121.50(16) . . ?
C9 C8 C1 119.40(17) . . ?
C10 C9 C8 120.10(19) . . ?
C10 C9 H9 120.0 . . ?
C8 C9 H9 120.0 . . ?
C11 C10 C9 120.39(19) . . ?
C11 C10 H10 119.8 . . ?
C9 C10 H10 119.8 . . ?
C10 C11 C12 119.93(18) . . ?
C10 C11 H11 120.0 . . ?
C12 C11 H11 120.0 . . ?
C11 C12 C13 120.1(2) . . ?
C11 C12 H12 119.9 . . ?
C13 C12 H12 119.9 . . ?
C12 C13 C8 120.37(18) . . ?
C12 C13 H13 119.8 . . ?
C8 C13 H13 119.8 . . ?
O1 C14 C15 109.94(15) . . ?
O1 C14 C17 104.43(14) . . ?
C15 C14 C17 113.34(16) . . ?
O1 C14 H14 109.7 . . ?
C15 C14 H14 109.7 . . ?
C17 C14 H14 109.7 . . ?
C16 C15 C14 123.38(19) . . ?
C16 C15 H15 118.3 . . ?
C14 C15 H15 118.3 . . ?
C15 C16 H16A 120.0 . . ?
C15 C16 H16B 120.0 . . ?
H16A C16 H16B 120.0 . . ?
O2 C17 C18 105.19(15) . . ?
O2 C17 C19 110.22(15) . . ?
C18 C17 C19 112.38(16) . . ?
O2 C17 C14 107.42(15) . . ?
C18 C17 C14 111.65(16) . . ?
C19 C17 C14 109.77(15) . . ?
C17 C18 H18A 109.5 . . ?
C17 C18 H18B 109.5 . . ?
H18A C18 H18B 109.5 . . ?
C17 C18 H18C 109.5 . . ?
H18A C18 H18C 109.5 . . ?
H18B C18 H18C 109.5 . . ?
C20 C19 C24 117.39(17) . . ?
C20 C19 C17 120.07(16) . . ?
C24 C19 C17 122.50(17) . . ?
C21 C20 C19 122.37(19) . . ?
C21 C20 H20 118.8 . . ?
C19 C20 H20 118.8 . . ?
C22 C21 C20 119.1(2) . . ?
C22 C21 H21 120.5 . . ?
C20 C21 H21 120.5 . . ?
C23 C22 C21 120.5(2) . . ?
C23 C22 H22 119.8 . . ?
C21 C22 H22 119.8 . . ?
C22 C23 C24 120.25(19) . . ?
C22 C23 H23 119.9 . . ?
C24 C23 H23 119.9 . . ?
O3 C24 C23 123.18(17) . . ?
O3 C24 C19 116.39(16) . . ?
C23 C24 C19 120.43(18) . . ?
O3 C25 H25A 109.5 . . ?
O3 C25 H25B 109.5 . . ?
H25A C25 H25B 109.5 . . ?
O3 C25 H25C 109.5 . . ?
H25A C25 H25C 109.5 . . ?
H25B C25 H25C 109.5 . . ?

loop_
_geom_bond_atom_site_label_1
_geom_bond_atom_site_label_2
_geom_bond_distance
_geom_bond_site_symmetry_2
_geom_bond_publ_flag
O1 C1 1.434(2) . ?
O1 C14 1.452(2) . ?
O2 C17 1.440(2) . ?
O2 H2O 0.88(3) . ?
O3 C24 1.373(2) . ?
O3 C25 1.434(2) . ?
C1 C2 1.515(3) . ?
C1 C8 1.518(2) . ?
C1 H1 1.0000 . ?
C2 C7 1.391(3) . ?
C2 C3 1.393(3) . ?
C3 C4 1.390(3) . ?
C3 H3 0.9500 . ?
C4 C5 1.380(3) . ?
C4 H4 0.9500 . ?
C5 C6 1.389(3) . ?
C5 H5 0.9500 . ?
C6 C7 1.393(3) . ?
C6 H6 0.9500 . ?
C7 H7 0.9500 . ?
C8 C13 1.393(3) . ?
C8 C9 1.403(3) . ?
C9 C10 1.391(3) . ?
C9 H9 0.9500 . ?
C10 C11 1.382(3) . ?
C10 H10 0.9500 . ?
C11 C12 1.389(3) . ?
C11 H11 0.9500 . ?
C12 C13 1.392(3) . ?
C12 H12 0.9500 . ?
C13 H13 0.9500 . ?
C14 C15 1.497(3) . ?
C14 C17 1.551(3) . ?
C14 H14 1.0000 . ?
C15 C16 1.318(3) . ?
C15 H15 0.9500 . ?
C16 H16A 0.9500 . ?
C16 H16B 0.9500 . ?
C17 C18 1.524(3) . ?
C17 C19 1.538(3) . ?
C18 H18A 0.9800 . ?
C18 H18B 0.9800 . ?
C18 H18C 0.9800 . ?
C19 C20 1.392(3) . ?
C19 C24 1.414(3) . ?
C20 C21 1.390(3) . ?
C20 H20 0.9500 . ?
C21 C22 1.384(3) . ?
C21 H21 0.9500 . ?
C22 C23 1.383(3) . ?
C22 H22 0.9500 . ?
C23 C24 1.395(3) . ?
C23 H23 0.9500 . ?
C25 H25A 0.9800 . ?
C25 H25B 0.9800 . ?
C25 H25C 0.9800 . ?

loop_
_geom_torsion_atom_site_label_1
_geom_torsion_atom_site_label_2
_geom_torsion_atom_site_label_3
_geom_torsion_atom_site_label_4
_geom_torsion
_geom_torsion_site_symmetry_1
_geom_torsion_site_symmetry_2
_geom_torsion_site_symmetry_3
_geom_torsion_site_symmetry_4
_geom_torsion_publ_flag
C14 O1 C1 C2 158.58(14) . . . . ?
C14 O1 C1 C8 -78.79(18) . . . . ?
O1 C1 C2 C7 54.8(2) . . . . ?
C8 C1 C2 C7 -67.7(2) . . . . ?
O1 C1 C2 C3 -124.34(18) . . . . ?
C8 C1 C2 C3 113.17(19) . . . . ?
C7 C2 C3 C4 -0.2(3) . . . . ?
C1 C2 C3 C4 178.94(18) . . . . ?
C2 C3 C4 C5 -1.0(3) . . . . ?
C3 C4 C5 C6 1.3(3) . . . . ?
C4 C5 C6 C7 -0.5(3) . . . . ?
C3 C2 C7 C6 1.0(3) . . . . ?
C1 C2 C7 C6 -178.11(18) . . . . ?
C5 C6 C7 C2 -0.7(3) . . . . ?
O1 C1 C8 C13 -24.5(2) . . . . ?
C2 C1 C8 C13 95.3(2) . . . . ?
O1 C1 C8 C9 157.98(16) . . . . ?
C2 C1 C8 C9 -82.2(2) . . . . ?
C13 C8 C9 C10 0.8(3) . . . . ?
C1 C8 C9 C10 178.33(18) . . . . ?
C8 C9 C10 C11 0.3(3) . . . . ?
C9 C10 C11 C12 -0.7(3) . . . . ?
C10 C11 C12 C13 0.1(3) . . . . ?
C11 C12 C13 C8 1.0(3) . . . . ?
C9 C8 C13 C12 -1.4(3) . . . . ?
C1 C8 C13 C12 -178.93(18) . . . . ?
C1 O1 C14 C15 -71.90(18) . . . . ?
C1 O1 C14 C17 166.19(13) . . . . ?
O1 C14 C15 C16 118.4(2) . . . . ?
C17 C14 C15 C16 -125.1(2) . . . . ?
O1 C14 C17 O2 54.42(17) . . . . ?
C15 C14 C17 O2 -65.2(2) . . . . ?
O1 C14 C17 C18 169.26(14) . . . . ?
C15 C14 C17 C18 49.6(2) . . . . ?
O1 C14 C17 C19 -65.42(17) . . . . ?
C15 C14 C17 C19 174.93(16) . . . . ?
O2 C17 C19 C20 -3.9(2) . . . . ?
C18 C17 C19 C20 -120.92(19) . . . . ?
C14 C17 C19 C20 114.18(19) . . . . ?
O2 C17 C19 C24 178.46(17) . . . . ?
C18 C17 C19 C24 61.5(2) . . . . ?
C14 C17 C19 C24 -63.4(2) . . . . ?
C24 C19 C20 C21 0.7(3) . . . . ?
C17 C19 C20 C21 -177.01(19) . . . . ?
C19 C20 C21 C22 0.2(3) . . . . ?
C20 C21 C22 C23 -0.7(3) . . . . ?
C21 C22 C23 C24 0.2(3) . . . . ?
C25 O3 C24 C23 -4.7(3) . . . . ?
C25 O3 C24 C19 174.51(17) . . . . ?
C22 C23 C24 O3 179.97(19) . . . . ?
C22 C23 C24 C19 0.7(3) . . . . ?
C20 C19 C24 O3 179.53(17) . . . . ?
C17 C19 C24 O3 -2.8(3) . . . . ?
C20 C19 C24 C23 -1.2(3) . . . . ?
C17 C19 C24 C23 176.47(17) . . . . ?
